data_7233980
loop_
_publ_author_name
'Balestri, Davide'
'Scilabra, Patrick'
'Carraro, Claudia'
'Delledonne, Andrea'
'Bacchi, Alessia'
'Mazzeo, Paolo Pio'
'Carlucci, Lucia'
'Pelagatti, Paolo'

_publ_section_title
;
 Structural, thermal and topological characterization of coordination
 networks containing flexible aminocarboxylate ligands with a central
 biphenylene scaffold
;
_journal_issue 42
_journal_name_full CrystEngComm
_journal_page_first 6365
_journal_paper_doi 10.1039/C9CE01230C
_journal_volume 21
_journal_year 2019
_chemical_formula_moiety '0.5(C74 H78 Cd2 N10 O22), C3 H7 N O'
_chemical_formula_sum 'C40 H46 Cd N6 O12'
_chemical_formula_weight 915.23
_space_group_crystal_system orthorhombic
_space_group_IT_number 60
_space_group_name_Hall '-P 2n 2ab'
_space_group_name_H-M_alt 'P b c n'
_symmetry_space_group_name_Hall '-P 2n 2ab'
_symmetry_space_group_name_H-M 'P b c n'
_atom_sites_solution_hydrogens mixed
_atom_sites_solution_primary dual
_audit_creation_date 2019-06-26
_audit_creation_method
;
Olex2 1.2
(compiled 2018.05.29 svn.r3508 for OlexSys, GUI svn.r5506)
;
_audit_update_record
;
2019-07-18 deposited with the CCDC.    2019-09-18 downloaded from the CCDC.
;
_cell_angle_alpha 90
_cell_angle_beta 90
_cell_angle_gamma 90
_cell_formula_units_Z 4
_cell_length_a 12.46700(10)
_cell_length_b 16.34960(10)
_cell_length_c 21.34940(10)
_cell_measurement_reflns_used 50873
_cell_measurement_temperature 293(2)
_cell_measurement_theta_max 33.1140
_cell_measurement_theta_min 1.8410
_cell_volume 4351.66(5)
_computing_cell_refinement 'CrysAlisPro 1.171.38.43 (Rigaku OD, 2015)'
_computing_data_collection 'CrysAlisPro 1.171.38.43 (Rigaku OD, 2015)'
_computing_data_reduction 'CrysAlisPro 1.171.38.43 (Rigaku OD, 2015)'
_computing_molecular_graphics 'Olex2 (Dolomanov et al., 2009)'
_computing_publication_material 'Olex2 (Dolomanov et al., 2009)'
_computing_structure_refinement 'XL (Sheldrick, 2008)'
_computing_structure_solution 'XT (Sheldrick, 2015)'
_diffrn_ambient_temperature 293(2)
_diffrn_detector 'CCD plate'
_diffrn_measured_fraction_theta_full 1.000
_diffrn_measured_fraction_theta_max 1.000
_diffrn_measurement_details
;
List of Runs (angles in degrees, time in seconds):

  # Type    Start    End  Width  t~exp~   \w     \q     \k     \f   Frames
#--------------------------------------------------------------------------
  1  \f      0.00 360.00   1.00    1.00   0.00   0.00  -0.00    --   360
;
_diffrn_measurement_device 'abstract diffractometer'
_diffrn_measurement_device_type 'dectris-CrysAlisPro-abstract goniometer imported dectris images'
_diffrn_measurement_method '\f scans'
_diffrn_orient_matrix_type 'CrysAlisPro convention (1999,Acta A55,543-557)'
_diffrn_orient_matrix_UB_11 0.0032753000
_diffrn_orient_matrix_UB_12 0.0285089000
_diffrn_orient_matrix_UB_13 0.0243858000
_diffrn_orient_matrix_UB_21 0.0559712000
_diffrn_orient_matrix_UB_22 0.0000565000
_diffrn_orient_matrix_UB_23 -0.0026072000
_diffrn_orient_matrix_UB_31 -0.0030231000
_diffrn_orient_matrix_UB_32 0.0319429000
_diffrn_orient_matrix_UB_33 -0.0217614000
_diffrn_radiation_monochromator synchrotron
_diffrn_radiation_probe x-ray
_diffrn_radiation_type synchrotron
_diffrn_radiation_wavelength 0.700
_diffrn_reflns_av_R_equivalents 0.0407
_diffrn_reflns_av_unetI/netI 0.0133
_diffrn_reflns_Laue_measured_fraction_full 1.000
_diffrn_reflns_Laue_measured_fraction_max 1.000
_diffrn_reflns_limit_h_max 15
_diffrn_reflns_limit_h_min -15
_diffrn_reflns_limit_k_max 20
_diffrn_reflns_limit_k_min -20
_diffrn_reflns_limit_l_max 26
_diffrn_reflns_limit_l_min -26
_diffrn_reflns_number 55533
_diffrn_reflns_point_group_measured_fraction_full 1.000
_diffrn_reflns_point_group_measured_fraction_max 1.000
_diffrn_reflns_theta_full 24.835
_diffrn_reflns_theta_max 25.944
_diffrn_reflns_theta_min 2.023
_diffrn_source synchrotron
_exptl_absorpt_coefficient_mu 0.548
_exptl_absorpt_correction_T_max 1.00000
_exptl_absorpt_correction_T_min 0.85272
_exptl_absorpt_correction_type multi-scan
_exptl_absorpt_process_details
;
CrysAlisPro 1.171.38.43 (Rigaku Oxford Diffraction, 2015)
Empirical absorption correction using spherical harmonics,
 implemented in SCALE3 ABSPACK scaling algorithm.
;
_exptl_crystal_colour 'pale yellow'
_exptl_crystal_density_diffrn 1.397
_exptl_crystal_description 'irregular prism'
_exptl_crystal_F_000 1888
_exptl_crystal_size_max 0.1
_exptl_crystal_size_mid 0.08
_exptl_crystal_size_min 0.05
_refine_diff_density_max 2.310
_refine_diff_density_min -0.816
_refine_diff_density_rms 0.134
_refine_ls_extinction_coef 0.0203(15)
_refine_ls_extinction_expression Fc^*^=kFc[1+0.001xFc^2^\l^3^/sin(2\q)]^-1/4^
_refine_ls_extinction_method 'SHELXL-2014/7 (Sheldrick 2014'
_refine_ls_goodness_of_fit_ref 1.051
_refine_ls_hydrogen_treatment constr
_refine_ls_matrix_type full
_refine_ls_number_parameters 316
_refine_ls_number_reflns 4457
_refine_ls_number_restraints 332
_refine_ls_restrained_S_all 1.042
_refine_ls_R_factor_all 0.0608
_refine_ls_R_factor_gt 0.0596
_refine_ls_shift/su_max 0.000
_refine_ls_shift/su_mean 0.000
_refine_ls_structure_factor_coef Fsqd
_refine_ls_weighting_details 'w=1/[\s^2^(Fo^2^)+(0.1296P)^2^+6.9104P] where P=(Fo^2^+2Fc^2^)/3'
_refine_ls_weighting_scheme calc
_refine_ls_wR_factor_gt 0.1896
_refine_ls_wR_factor_ref 0.1914
_reflns_Friedel_coverage 0.000
_reflns_number_gt 4251
_reflns_number_total 4457
_reflns_threshold_expression 'I > 2\s(I)'
_cod_data_source_file c9ce01230c2.cif
_cod_data_source_block cd-flex
_cod_depositor_comments 'Adding full bibliography for 7233980--7233983.cif.'
_cod_database_code 7233980
_shelx_shelxl_version_number 2014/7
_shelx_space_group_comment
;
The symmetry employed for this shelxl refinement is uniquely defined
by the following loop, which should always be used as a source of
symmetry information in preference to the above space-group names.
They are only intended as comments.
;
_shelx_estimated_absorpt_t_max 0.973
_shelx_estimated_absorpt_t_min 0.947
_reflns_odcompleteness_completeness 87.54
_reflns_odcompleteness_iscentric 1
_reflns_odcompleteness_theta 33.19
_olex2_refinement_description
;
1. Fixed Uiso
 At 1.2 times of:
  All C(H) groups, All N(H) groups
 At 1.5 times of:
  All C(H,H,H) groups, All O(H) groups
2. Restrained distances
 O6-C16
 1.216 with sigma of 0.02
 N2-C16
 1.363 with sigma of 0.02
 N2-C17
 1.45 with sigma of 0.02
 C18-N2
 1.453 with sigma of 0.02
 O6-N2
 2.298 with sigma of 0.04
 C17-C16
 2.458 with sigma of 0.04
 C18-C17
 2.485 with sigma of 0.04
 N4-C25 \\sim N4-C24
 with sigma of 0.02
3. Rigid bond restraints
 C9, C10, C11, C12, C13, C14
 with sigma for 1-2 distances of 0.01 and sigma for 1-3 distances of 0.01
4. Uiso/Uaniso restraints and constraints
All non-hydrogen atoms have similar U: within 1.7A with sigma of 0.04 and sigma
for terminal atoms of 0.06
All non-hydrogen atoms have similar U: within 1.7A with sigma of 0.04 and sigma
for terminal atoms of 0.08
C17 \\sim C18: within 1.7A with sigma of 0.004 and sigma for terminal atoms of
0.008
Uanis(C20A) \\sim Ueq, Uanis(C21A) \\sim Ueq: with sigma of 0.1 and sigma for
terminal atoms of 0.2
Uanis(C20B) \\sim Ueq, Uanis(C22B) \\sim Ueq: with sigma of 0.1 and sigma for
terminal atoms of 0.2
Uanis(O5) \\sim Ueq, Uanis(C19A) \\sim Ueq, Uanis(N3A) \\sim Ueq, Uanis(C21A)
\\sim Ueq, Uanis(C20A) \\sim Ueq, Uanis(C20B) \\sim Ueq, Uanis(N3B) \\sim Ueq,
Uanis(C19B) \\sim Ueq, Uanis(C22B) \\sim Ueq: with sigma of 0.01 and sigma for
terminal atoms of 0.02
Uanis(N2) \\sim Ueq, Uanis(C18) \\sim Ueq, Uanis(C17) \\sim Ueq: with sigma of
0.1 and sigma for terminal atoms of 0.2
Uanis(C17) \\sim Ueq, Uanis(C18) \\sim Ueq, Uanis(N2) \\sim Ueq: with sigma of
0.01 and sigma for terminal atoms of 0.02
Uanis(O6) \\sim Ueq: with sigma of 0.01 and sigma for terminal atoms of 0.02
5. Others
 Fixed Sof: C19A(0.5) H19A(0.5) C20A(0.5) H20D(0.5) H20E(0.5) H20F(0.5)
 C21A(0.5) H21A(0.5) H21B(0.5) H21C(0.5) N3A(0.5) C19B(0.5) H19B(0.5) C20B(0.5)
 H20A(0.5) H20B(0.5) H20C(0.5) C22B(0.5) H22A(0.5) H22B(0.5) H22C(0.5) N3B(0.5)
 C17(0.5) H17A(0.5) H17B(0.5) H17C(0.5) O6(0.5) C16(0.5) H16(0.5) C18(0.5)
 H18A(0.5) H18B(0.5) H18C(0.5) N2(0.5) C24(0.5) H24A(0.5) H24B(0.5) H24C(0.5)
 C25(0.5) H25A(0.5) H25B(0.5) H25C(0.5) C26(0.5) H26(0.5) N4(0.5) O7(0.5)
 Fixed X: H17A(0.15457) H17B(0.07098) H17C(0.15025)
 Fixed Y: H17A(0.58089) H17B(0.60046) H17C(0.52672)
 Fixed Z: H17A(0.7433) H17B(0.69053) H17C(0.68277)
6.a Free rotating group:
 O5(C19A,C20A,C21A,N3A), O6(C16,C18,H18A,H18B,H18C,N2)
6.b Aromatic/amide H refined with riding coordinates:
 C7(H7), C3(H3), C5(H5), C14(H14), C10(H10), C11(H11), C13(H13), N1(H1),
 C19A(H19A), C19B(H19B), C16(H16), C26(H26)
6.c Fitted hexagon refined as free rotating group:
 C7(C2,C3,C4,C5,C6), C14(C9,C10,C11,C12,C13)
6.d Tetrahedral OH refined with riding coordinates:
 O4(H4)
6.e Idealised Me refined as rotating group:
 C20A(H20D,H20E,H20F), C21A(H21A,H21B,H21C), C20B(H20A,H20B,H20C), C22B(H22A,
 H22B,H22C), C24(H24A,H24B,H24C), C25(H25A,H25B,H25C)
;
_olex2_submission_special_instructions 'No special instructions were received'
_oxdiff_exptl_absorpt_empirical_details
;
Empirical correction (ABSPACK) includes:
- Absorption correction using spherical harmonics
- Frame scaling
;
_oxdiff_exptl_absorpt_empirical_full_max 1.858
_oxdiff_exptl_absorpt_empirical_full_min 0.629

loop_
_space_group_symop_operation_xyz
'x, y, z'
'-x+1/2, -y+1/2, z+1/2'
'x+1/2, -y+1/2, -z'
'-x, y, -z+1/2'
'-x, -y, -z'
'x-1/2, y-1/2, -z-1/2'
'-x-1/2, y-1/2, z'
'x, -y, z-1/2'

loop_
_atom_site_label
_atom_site_type_symbol
_atom_site_fract_x
_atom_site_fract_y
_atom_site_fract_z
_atom_site_U_iso_or_equiv
_atom_site_adp_type
_atom_site_occupancy
_atom_site_site_symmetry_order
_atom_site_calc_flag
_atom_site_refinement_flags_posn
_atom_site_refinement_flags_adp
_atom_site_refinement_flags_occupancy
_atom_site_disorder_assembly
_atom_site_disorder_group
C1 C -0.1549(2) 0.16678(16) 0.67422(13) 0.0243(6) Uani 1 1 d . U . . .
C7 C -0.30806(15) 0.18432(7) 0.59941(9) 0.0273(6) Uani 1 1 d . U . . .
H7 H -0.2937 0.2401 0.5978 0.033 Uiso 1 1 calc R . . . .
C2 C -0.24555(12) 0.13336(9) 0.63660(8) 0.0240(6) Uani 1 1 d G U . . .
C3 C -0.26708(13) 0.05000(9) 0.63895(8) 0.0237(5) Uani 1 1 d G U . . .
H3 H -0.2253 0.0159 0.6638 0.028 Uiso 1 1 calc R . . . .
C4 C -0.35113(14) 0.01760(7) 0.60410(9) 0.0253(6) Uani 1 1 d G U . . .
C5 C -0.41365(13) 0.06856(10) 0.56691(9) 0.0295(6) Uani 1 1 d G U . . .
H5 H -0.4699 0.0469 0.5436 0.035 Uiso 1 1 calc R . . . .
C6 C -0.39211(14) 0.15192(9) 0.56456(9) 0.0293(6) Uani 1 1 d G U . . .
C8 C -0.3742(2) -0.07216(17) 0.60486(13) 0.0288(6) Uani 1 1 d . U . . .
C14 C -0.4456(2) 0.33874(11) 0.57000(8) 0.0357(7) Uani 1 1 d . U . . .
H14 H -0.4226 0.3182 0.6084 0.043 Uiso 1 1 calc R . . . .
C9 C -0.46651(19) 0.28563(8) 0.52065(10) 0.0326(7) Uani 1 1 d G U . . .
C10 C -0.5008(2) 0.31629(11) 0.46332(9) 0.0395(9) Uani 1 1 d G U . . .
H10 H -0.5148 0.2808 0.4303 0.047 Uiso 1 1 calc R . . . .
C11 C -0.5141(2) 0.40005(12) 0.45534(8) 0.0421(9) Uani 1 1 d G U . . .
H11 H -0.5371 0.4206 0.4170 0.051 Uiso 1 1 calc R . . . .
C12 C -0.49320(18) 0.45315(9) 0.50469(10) 0.0317(7) Uani 1 1 d G U . . .
C13 C -0.45891(19) 0.42250(10) 0.56202(8) 0.0352(7) Uani 1 1 d G U . . .
H13 H -0.4449 0.4580 0.5950 0.042 Uiso 1 1 calc R . . . .
Cd1 Cd 0.0000 0.22840(2) 0.7500 0.0402(2) Uani 1 2 d S TU P A .
N1 N -0.4573(2) 0.19930(15) 0.52500(14) 0.0375(7) Uani 1 1 d . U . . .
H1 H -0.4974 0.1720 0.4997 0.045 Uiso 1 1 calc R . . . .
O1 O -0.1364(2) 0.24248(14) 0.67321(13) 0.0366(6) Uani 1 1 d . U . . .
O2 O -0.09756(18) 0.11909(12) 0.70491(11) 0.0334(5) Uani 1 1 d . U . . .
O3 O -0.4473(2) -0.10248(13) 0.57580(13) 0.0452(7) Uani 1 1 d . U . . .
O4 O -0.30841(18) -0.11324(12) 0.64130(11) 0.0341(5) Uani 1 1 d . U . . .
H4 H -0.3218 -0.1622 0.6388 0.051 Uiso 1 1 calc R . . . .
O5 O 0.1308(3) 0.2335(3) 0.6751(2) 0.0849(14) Uani 1 1 d . U . . .
C19A C 0.1590(5) 0.2928(3) 0.6449(3) 0.082(3) Uani 0.5 1 d G U . A -1
H19A H 0.1296 0.3431 0.6561 0.098 Uiso 0.5 1 calc R . . A -1
C20A C 0.2792(16) 0.2164(7) 0.5759(8) 0.127(8) Uani 0.5 1 d G U . A -1
H20D H 0.2454 0.1712 0.5968 0.191 Uiso 0.5 1 calc GR . . A -1
H20E H 0.3542 0.2172 0.5861 0.191 Uiso 0.5 1 calc GR . . A -1
H20F H 0.2707 0.2105 0.5315 0.191 Uiso 0.5 1 calc GR . . A -1
C21A C 0.2582(10) 0.3666(7) 0.5629(5) 0.121(5) Uani 0.5 1 d G U . A -1
H21A H 0.3310 0.3810 0.5725 0.181 Uiso 0.5 1 calc GR . . A -1
H21B H 0.2113 0.4101 0.5756 0.181 Uiso 0.5 1 calc GR . . A -1
H21C H 0.2511 0.3577 0.5187 0.181 Uiso 0.5 1 calc GR . . A -1
N3A N 0.2297(7) 0.2924(5) 0.5962(3) 0.092(4) Uani 0.5 1 d G U . A -1
C19B C 0.1664(8) 0.1774(8) 0.6545(4) 0.062(2) Uani 0.5 1 d . U . A 3
H19B H 0.1482 0.1261 0.6700 0.075 Uiso 0.5 1 calc R . . A 3
C20B C 0.268(2) 0.2584(16) 0.5778(12) 0.121(6) Uani 0.5 1 d . U . A 3
H20A H 0.3361 0.2755 0.5947 0.182 Uiso 0.5 1 calc GR . . A 3
H20B H 0.2157 0.3001 0.5852 0.182 Uiso 0.5 1 calc GR . . A 3
H20C H 0.2754 0.2494 0.5335 0.182 Uiso 0.5 1 calc GR . . A 3
C22B C 0.2653(14) 0.1124(13) 0.5745(8) 0.127(6) Uani 0.5 1 d . U . A 3
H22A H 0.2392 0.0654 0.5967 0.190 Uiso 0.5 1 calc GR . . A 3
H22B H 0.3420 0.1096 0.5714 0.190 Uiso 0.5 1 calc GR . . A 3
H22C H 0.2347 0.1135 0.5333 0.190 Uiso 0.5 1 calc GR . . A 3
N3B N 0.2356(9) 0.1847(9) 0.6073(5) 0.089(3) Uani 0.5 1 d . U . A 3
C17 C 0.1084(17) 0.5564(13) 0.7120(10) 0.135(7) Uani 0.5 1 d D U . A -1
H17A H 0.1546 0.5809 0.7433 0.203 Uiso 0.5 1 d R . . B -1
H17B H 0.0710 0.6005 0.6905 0.203 Uiso 0.5 1 d R . . C -1
H17C H 0.1503 0.5267 0.6828 0.203 Uiso 0.5 1 d R . . D -1
O6 O -0.0113(13) 0.3672(4) 0.7605(7) 0.074(3) Uani 0.5 1 d D U . A -1
C16 C 0.0452(7) 0.4207(5) 0.7384(4) 0.071(3) Uani 0.5 1 d DG U . A -1
H16 H 0.1060 0.4039 0.7166 0.085 Uiso 0.5 1 calc R . . A -1
C18 C -0.0654(11) 0.5341(6) 0.7759(8) 0.108(6) Uani 0.5 1 d DG U . A -1
H18A H -0.0979 0.5770 0.7518 0.162 Uiso 0.5 1 d G . . A -1
H18B H -0.0435 0.5551 0.8158 0.162 Uiso 0.5 1 d G . . A -1
H18C H -0.1163 0.4907 0.7819 0.162 Uiso 0.5 1 d G . . A -1
N2 N 0.0277(8) 0.5027(4) 0.7426(6) 0.091(4) Uani 0.5 1 d DG U . A -1
C24 C -0.402(2) 0.3058(16) 0.7618(7) 0.136(9) Uani 0.5 1 d D U . E -1
H24A H -0.3665 0.2976 0.7224 0.203 Uiso 0.5 1 calc GR . . E -1
H24B H -0.4521 0.2622 0.7688 0.203 Uiso 0.5 1 calc GR . . E -1
H24C H -0.3498 0.3063 0.7948 0.203 Uiso 0.5 1 calc GR . . E -1
C25 C -0.570(3) 0.389(3) 0.740(2) 0.171(16) Uani 0.5 1 d D U . E -1
H25A H -0.6029 0.4366 0.7573 0.256 Uiso 0.5 1 calc GR . . E -1
H25B H -0.6078 0.3409 0.7537 0.256 Uiso 0.5 1 calc GR . . E -1
H25C H -0.5718 0.3917 0.6950 0.256 Uiso 0.5 1 calc GR . . E -1
C26 C -0.4098(17) 0.4578(15) 0.7874(9) 0.119(6) Uani 0.5 1 d . U . E -1
H26 H -0.4489 0.5062 0.7894 0.143 Uiso 0.5 1 calc R . . E -1
N4 N -0.459(2) 0.3840(17) 0.7607(9) 0.117(8) Uani 0.5 1 d D U . E -1
O7 O -0.3261(10) 0.4562(9) 0.8052(6) 0.136(5) Uani 0.5 1 d . U . E -1

loop_
_atom_site_aniso_label
_atom_site_aniso_U_11
_atom_site_aniso_U_22
_atom_site_aniso_U_33
_atom_site_aniso_U_23
_atom_site_aniso_U_13
_atom_site_aniso_U_12
C1 0.0258(12) 0.0191(12) 0.0280(13) 0.0010(10) -0.0014(10) 0.0004(10)
C7 0.0328(14) 0.0140(11) 0.0351(14) 0.0032(10) -0.0063(12) -0.0004(10)
C2 0.0256(13) 0.0175(12) 0.0290(13) 0.0013(10) -0.0016(11) 0.0016(10)
C3 0.0267(13) 0.0152(11) 0.0292(13) 0.0038(10) 0.0004(10) 0.0016(10)
C4 0.0287(13) 0.0167(12) 0.0304(13) 0.0014(10) 0.0005(11) -0.0007(10)
C5 0.0304(14) 0.0206(13) 0.0375(14) 0.0010(11) -0.0066(12) -0.0018(11)
C6 0.0329(14) 0.0184(12) 0.0367(14) 0.0027(11) -0.0080(12) 0.0010(11)
C8 0.0343(14) 0.0190(13) 0.0330(14) 0.0026(10) 0.0003(11) -0.0001(11)
C14 0.0482(18) 0.0214(14) 0.0373(15) 0.0054(11) -0.0143(14) 0.0058(12)
C9 0.0349(15) 0.0186(13) 0.0442(18) 0.0034(12) -0.0142(14) 0.0002(12)
C10 0.056(2) 0.0194(15) 0.0428(19) -0.0032(14) -0.0210(14) 0.0013(12)
C11 0.063(2) 0.0220(16) 0.0410(18) 0.0032(14) -0.0246(16) 0.0024(13)
C12 0.0389(16) 0.0180(15) 0.0381(17) 0.0010(13) -0.0158(12) 0.0042(10)
C13 0.0461(18) 0.0211(14) 0.0385(16) -0.0015(11) -0.0162(14) 0.0062(13)
Cd1 0.0448(3) 0.0266(3) 0.0492(3) 0.000 -0.02319(15) 0.000
N1 0.0443(16) 0.0185(12) 0.0498(16) 0.0014(11) -0.0236(13) 0.0011(11)
O1 0.0435(13) 0.0162(10) 0.0501(14) 0.0046(9) -0.0189(11) -0.0017(9)
O2 0.0390(11) 0.0176(9) 0.0436(12) 0.0047(8) -0.0142(10) 0.0008(8)
O3 0.0605(16) 0.0191(10) 0.0558(15) 0.0032(10) -0.0231(13) -0.0108(10)
O4 0.0351(11) 0.0141(9) 0.0530(13) 0.0068(8) -0.0050(10) -0.0009(8)
O5 0.052(2) 0.127(4) 0.076(3) 0.041(2) -0.0094(19) -0.026(2)
C19A 0.068(5) 0.090(6) 0.087(6) 0.006(5) 0.000(5) -0.003(5)
C20A 0.102(11) 0.154(15) 0.125(12) 0.053(12) 0.043(10) -0.009(11)
C21A 0.105(10) 0.146(12) 0.112(10) 0.020(9) 0.001(8) -0.044(9)
N3A 0.083(6) 0.110(7) 0.084(6) -0.007(6) -0.001(5) -0.005(6)
C19B 0.053(4) 0.083(6) 0.051(4) 0.005(4) 0.001(4) 0.011(4)
C20B 0.099(11) 0.163(15) 0.101(10) 0.046(10) 0.009(9) -0.029(11)
C22B 0.093(9) 0.175(14) 0.112(10) -0.032(10) -0.029(8) 0.046(9)
N3B 0.064(5) 0.131(7) 0.072(5) 0.013(5) 0.012(4) 0.011(5)
C17 0.159(14) 0.134(13) 0.113(12) 0.041(10) -0.029(11) -0.072(11)
O6 0.091(6) 0.044(3) 0.087(9) -0.003(4) -0.046(5) 0.005(5)
C16 0.074(6) 0.055(6) 0.083(7) 0.006(5) -0.014(6) -0.007(5)
C18 0.115(12) 0.117(12) 0.091(11) -0.024(10) -0.032(10) 0.032(10)
N2 0.094(9) 0.088(6) 0.090(7) 0.006(6) -0.013(7) 0.002(6)
C24 0.167(19) 0.189(19) 0.051(6) 0.004(10) 0.008(9) 0.097(17)
C25 0.12(3) 0.27(3) 0.11(2) -0.01(2) -0.002(16) 0.09(3)
C26 0.097(11) 0.156(15) 0.104(11) 0.068(11) 0.044(9) 0.059(12)
N4 0.103(15) 0.192(16) 0.057(8) 0.031(11) 0.019(9) 0.077(15)
O7 0.107(8) 0.165(11) 0.135(9) 0.069(8) 0.040(7) 0.044(8)

loop_
_atom_type_symbol
_atom_type_description
_atom_type_scat_dispersion_real
_atom_type_scat_dispersion_imag
_atom_type_scat_source
C C 0.0030 0.0020 'International Tables Vol C Tables 4.2.6.8 and 6.1.1.4'
H H 0.0000 0.0000 'International Tables Vol C Tables 4.2.6.8 and 6.1.1.4'
Cd Cd -0.8360 1.1960 'International Tables Vol C Tables 4.2.6.8 and 6.1.1.4'
N N 0.0060 0.0030 'International Tables Vol C Tables 4.2.6.8 and 6.1.1.4'
O O 0.0110 0.0060 'International Tables Vol C Tables 4.2.6.8 and 6.1.1.4'

loop_
_geom_angle_atom_site_label_1
_geom_angle_atom_site_label_2
_geom_angle_atom_site_label_3
_geom_angle
_geom_angle_site_symmetry_1
_geom_angle_site_symmetry_3
O1 C1 C2 119.4(2) . .
O2 C1 C2 119.3(2) . .
O2 C1 O1 121.3(3) . .
C2 C7 C6 120.0 . .
C7 C2 C1 120.88(14) . .
C3 C2 C1 119.12(14) . .
C3 C2 C7 120.0 . .
C2 C3 C4 120.0 . .
C3 C4 C8 120.87(15) . .
C5 C4 C3 120.0 . .
C5 C4 C8 119.12(15) . .
C6 C5 C4 120.0 . .
C7 C6 N1 123.20(15) . .
C5 C6 C7 120.0 . .
C5 C6 N1 116.79(15) . .
O3 C8 C4 122.8(2) . .
O3 C8 O4 124.4(3) . .
O4 C8 C4 112.8(2) . .
C9 C14 C13 120.0 . .
C14 C9 N1 123.81(17) . .
C10 C9 C14 120.0 . .
C10 C9 N1 116.18(17) . .
C11 C10 C9 120.0 . .
C10 C11 C12 120.0 . .
C11 C12 C12 119.8(2) . 5_466
C11 C12 C13 120.0 . .
C13 C12 C12 120.2(2) . 5_466
C12 C13 C14 120.0 . .
O1 Cd1 O1 168.87(11) 4_556 .
O2 Cd1 O1 54.83(7) 4_556 4_556
O2 Cd1 O1 54.83(7) . .
O2 Cd1 O1 136.27(8) 4_556 .
O2 Cd1 O1 136.27(7) . 4_556
O2 Cd1 O2 81.92(10) 4_556 .
O5 Cd1 O1 91.41(14) . .
O5 Cd1 O1 88.18(15) . 4_556
O5 Cd1 O1 91.41(14) 4_556 4_556
O5 Cd1 O1 88.18(15) 4_556 .
O5 Cd1 O2 86.87(13) . 4_556
O5 Cd1 O2 96.32(14) . .
O5 Cd1 O2 96.32(14) 4_556 4_556
O5 Cd1 O2 86.87(13) 4_556 .
O5 Cd1 O5 175.8(3) . 4_556
O5 Cd1 O6 81.5(3) 4_556 .
O5 Cd1 O6 94.3(3) . .
O6 Cd1 O1 83.1(5) . 4_556
O6 Cd1 O1 85.8(5) . .
O6 Cd1 O2 139.3(5) . .
O6 Cd1 O2 137.9(5) . 4_556
C6 N1 C9 129.4(2) . .
C1 O1 Cd1 91.39(18) . .
C1 O2 Cd1 92.08(16) . .
C19A O5 Cd1 127.3(3) . .
C19B O5 Cd1 122.2(6) . .
O5 C19A N3A 125.9 . .
C19A N3A C20A 120.4 . .
C19A N3A C21A 121.8 . .
C21A N3A C20A 117.7 . .
O5 C19B N3B 119.0(12) . .
C19B N3B C20B 126.7(16) . .
C19B N3B C22B 117.9(15) . .
C20B N3B C22B 114.3(15) . .
C16 O6 Cd1 129.8(7) . .
O6 C16 N2 126.0 . .
C16 N2 C17 116.3(11) . .
C16 N2 C18 120.5 . .
C18 N2 C17 123.2(11) . .
O7 C26 N4 120.4(19) . .
C24 N4 C26 121(2) . .
C25 N4 C24 121(4) . .
C25 N4 C26 118(3) . .

loop_
_geom_bond_atom_site_label_1
_geom_bond_atom_site_label_2
_geom_bond_distance
_geom_bond_site_symmetry_2
C1 C2 1.490(3) .
C1 O1 1.259(3) .
C1 O2 1.244(3) .
C7 C2 1.3900 .
C7 C6 1.3900 .
C2 C3 1.3900 .
C3 C4 1.3900 .
C4 C5 1.3900 .
C4 C8 1.495(3) .
C5 C6 1.3900 .
C6 N1 1.405(3) .
C8 O3 1.209(4) .
C8 O4 1.315(4) .
C14 C9 1.3900 .
C14 C13 1.3900 .
C9 C10 1.3900 .
C9 N1 1.419(3) .
C10 C11 1.3900 .
C11 C12 1.3900 .
C12 C12 1.554(3) 5_466
C12 C13 1.3900 .
Cd1 O1 2.373(2) 4_556
Cd1 O1 2.373(2) .
Cd1 O2 2.366(2) 4_556
Cd1 O2 2.366(2) .
Cd1 O5 2.285(4) 4_556
Cd1 O5 2.285(4) .
Cd1 O6 2.285(7) .
O5 C19A 1.2162 .
O5 C19B 1.110(11) .
C19A N3A 1.3640 .
C20A N3A 1.4534 .
C21A N3A 1.4501 .
C19B N3B 1.332(14) .
C20B N3B 1.42(2) .
C22B N3B 1.42(2) .
C17 N2 1.487(13) .
O6 C16 1.2172 .
C16 N2 1.3617 .
C18 N2 1.4546 .
C24 N4 1.46(2) .
C25 N4 1.45(2) .
C26 N4 1.47(4) .
C26 O7 1.11(2) .
